data_4125737
loop_
_publ_author_name
'Chen, Wei'
'Chen, Chi-Lin'
'Zhang, Zhiyun'
'Chen, Yi-An'
'Chao, Wei-Chih'
'Su, Jianhua'
'Tian, He'
'Chou, Pi-Tai'

_publ_section_title
;
 Snapshotting the Excited-State Planarization of Chemically Locked
 N,N'-Disubstituted Dihydrodibenzo[a,c]phenazines.
;
_journal_issue 4
_journal_name_full 'Journal of the American Chemical Society'
_journal_page_first 1636
_journal_page_last 1644
_journal_paper_doi 10.1021/jacs.6b11789
_journal_volume 139
_journal_year 2017
_chemical_formula_sum 'C42.5 H33 Cl N2 O2'
_chemical_formula_weight 639.16
_space_group_crystal_system monoclinic
_space_group_IT_number 15
_space_group_name_Hall '-C 2yc'
_space_group_name_H-M_alt 'C 1 2/c 1'
_symmetry_space_group_name_Hall '-C 2yc'
_symmetry_space_group_name_H-M 'C 1 2/c 1'
_atom_sites_solution_hydrogens geom
_audit_creation_method SHELXL-2014/7
_cell_angle_alpha 90
_cell_angle_beta 93.1710(6)
_cell_angle_gamma 90
_cell_formula_units_Z 8
_cell_length_a 32.3784(6)
_cell_length_b 9.7018(2)
_cell_length_c 20.6093(3)
_cell_measurement_reflns_used 9882
_cell_measurement_temperature 200(2)
_cell_measurement_theta_max 68.21
_cell_measurement_theta_min 2.73
_cell_volume 6464.1(2)
_computing_cell_refinement 'Bruker SAINT'
_computing_data_collection 'Bruker APEX3'
_computing_data_reduction 'Bruker SAINT'
_computing_molecular_graphics 'Bruker SHELXTL'
_computing_publication_material 'Bruker SHELXTL'
_computing_structure_refinement 'SHELXL-2014/7 (Sheldrick, 2014)'
_computing_structure_solution 'SHELXS-97 (Sheldrick 2008)'
_diffrn_ambient_temperature 200(2)
_diffrn_measured_fraction_theta_full 0.998
_diffrn_measured_fraction_theta_max 0.998
_diffrn_measurement_device_type 'Bruker D8 VENTURE'
_diffrn_measurement_method '\f and \w scans'
_diffrn_radiation_type CuK\a
_diffrn_radiation_wavelength 1.54178
_diffrn_reflns_av_R_equivalents 0.0172
_diffrn_reflns_av_unetI/netI 0.0190
_diffrn_reflns_Laue_measured_fraction_full 0.998
_diffrn_reflns_Laue_measured_fraction_max 0.998
_diffrn_reflns_limit_h_max 38
_diffrn_reflns_limit_h_min -38
_diffrn_reflns_limit_k_max 11
_diffrn_reflns_limit_k_min -11
_diffrn_reflns_limit_l_max 24
_diffrn_reflns_limit_l_min -24
_diffrn_reflns_number 15967
_diffrn_reflns_point_group_measured_fraction_full 0.998
_diffrn_reflns_point_group_measured_fraction_max 0.998
_diffrn_reflns_theta_full 67.679
_diffrn_reflns_theta_max 68.208
_diffrn_reflns_theta_min 2.734
_exptl_absorpt_coefficient_mu 1.366
_exptl_absorpt_correction_T_max 0.7531
_exptl_absorpt_correction_T_min 0.6708
_exptl_absorpt_correction_type multi-scan
_exptl_absorpt_process_details 'SADABS (Bruker, 2014)'
_exptl_crystal_colour colourless
_exptl_crystal_density_diffrn 1.314
_exptl_crystal_description block
_exptl_crystal_F_000 2680
_exptl_crystal_size_max 0.150
_exptl_crystal_size_mid 0.120
_exptl_crystal_size_min 0.100
_refine_diff_density_max 1.091
_refine_diff_density_min -0.982
_refine_diff_density_rms 0.055
_refine_ls_extinction_method none
_refine_ls_goodness_of_fit_ref 1.035
_refine_ls_hydrogen_treatment constr
_refine_ls_matrix_type full
_refine_ls_number_parameters 429
_refine_ls_number_reflns 5913
_refine_ls_number_restraints 6
_refine_ls_restrained_S_all 1.039
_refine_ls_R_factor_all 0.0630
_refine_ls_R_factor_gt 0.0571
_refine_ls_shift/su_max 0.000
_refine_ls_shift/su_mean 0.000
_refine_ls_structure_factor_coef Fsqd
_refine_ls_weighting_details 'w=1/[\s^2^(Fo^2^)+(0.0823P)^2^+10.8518P] where P=(Fo^2^+2Fc^2^)/3'
_refine_ls_weighting_scheme calc
_refine_ls_wR_factor_gt 0.1533
_refine_ls_wR_factor_ref 0.1594
_reflns_Friedel_coverage 0.000
_reflns_number_gt 5212
_reflns_number_total 5913
_reflns_threshold_expression 'I > 2\s(I)'
_cod_data_source_file ja6b11789_si_002.cif
_cod_data_source_block ic17736
_cod_original_formula_sum 'C42.50 H33 Cl N2 O2'
_cod_database_code 4125737
_shelx_space_group_comment
;
The symmetry employed for this shelxl refinement is uniquely defined 
by the following loop, which should always be used as a source of 
symmetry information in preference to the above space-group names. 
They are only intended as comments. 
;
_shelx_estimated_absorpt_t_max 0.876
_shelx_estimated_absorpt_t_min 0.821
_shelx_shelxl_version_number 2014/7

loop_
_space_group_symop_operation_xyz
'x, y, z'
'-x, y, -z+1/2'
'x+1/2, y+1/2, z'
'-x+1/2, y+1/2, -z+1/2'
'-x, -y, -z'
'x, -y, z-1/2'
'-x+1/2, -y+1/2, -z'
'x+1/2, -y+1/2, z-1/2'

loop_
_atom_site_label
_atom_site_type_symbol
_atom_site_fract_x
_atom_site_fract_y
_atom_site_fract_z
_atom_site_U_iso_or_equiv
_atom_site_adp_type
_atom_site_occupancy
_atom_site_site_symmetry_order
_atom_site_calc_flag
_atom_site_refinement_flags_posn
_atom_site_refinement_flags_adp
_atom_site_refinement_flags_occupancy
O1 O 0.21313(4) 0.83649(15) 0.14736(7) 0.0332(3) Uani 1 1 d . . .
O2 O 0.30307(5) 0.82831(16) 0.31732(7) 0.0357(3) Uani 1 1 d . . .
N1 N 0.37331(5) 1.04385(17) 0.00257(8) 0.0304(4) Uani 1 1 d . . .
N2 N 0.41881(5) 1.11665(18) 0.11118(8) 0.0307(4) Uani 1 1 d . . .
C1 C 0.41036(6) 0.9662(2) 0.01952(10) 0.0294(4) Uani 1 1 d . . .
C2 C 0.42364(6) 0.8572(2) -0.02183(10) 0.0320(4) Uani 1 1 d . . .
C3 C 0.39948(7) 0.8135(2) -0.07695(11) 0.0393(5) Uani 1 1 d . . .
H3 H 0.3734 0.8555 -0.0870 0.047 Uiso 1 1 calc R U .
C4 C 0.41316(9) 0.7106(3) -0.11636(13) 0.0483(6) Uani 1 1 d . . .
H4 H 0.3968 0.6827 -0.1537 0.058 Uiso 1 1 calc R U .
C5 C 0.45132(9) 0.6473(3) -0.10114(13) 0.0498(6) Uani 1 1 d . . .
H5 H 0.4608 0.5762 -0.1283 0.060 Uiso 1 1 calc R U .
C6 C 0.47512(7) 0.6872(2) -0.04716(12) 0.0433(5) Uani 1 1 d . . .
H6 H 0.5008 0.6426 -0.0374 0.052 Uiso 1 1 calc R U .
C7 C 0.46233(6) 0.7928(2) -0.00592(11) 0.0340(5) Uani 1 1 d . . .
C8 C 0.48791(6) 0.8394(2) 0.05019(10) 0.0341(5) Uani 1 1 d . . .
C9 C 0.52728(7) 0.7843(3) 0.06764(12) 0.0449(6) Uani 1 1 d . . .
H9 H 0.5376 0.7100 0.0432 0.054 Uiso 1 1 calc R U .
C10 C 0.55107(7) 0.8362(3) 0.11943(12) 0.0520(7) Uani 1 1 d . . .
H10 H 0.5775 0.7972 0.1301 0.062 Uiso 1 1 calc R U .
C11 C 0.53700(7) 0.9448(3) 0.15634(13) 0.0489(6) Uani 1 1 d . . .
H11 H 0.5539 0.9810 0.1914 0.059 Uiso 1 1 calc R U .
C12 C 0.49857(7) 0.9994(3) 0.14182(11) 0.0399(5) Uani 1 1 d . . .
H12 H 0.4886 1.0723 0.1675 0.048 Uiso 1 1 calc R U .
C13 C 0.47367(6) 0.9481(2) 0.08897(10) 0.0320(4) Uani 1 1 d . . .
C14 C 0.43371(6) 1.0060(2) 0.07252(10) 0.0296(4) Uani 1 1 d . . .
C15 C 0.38013(6) 1.1889(2) 0.01359(10) 0.0306(4) Uani 1 1 d . . .
C16 C 0.36713(6) 1.2890(2) -0.03134(11) 0.0362(5) Uani 1 1 d . . .
H16 H 0.3510 1.2643 -0.0695 0.043 Uiso 1 1 calc R U .
C17 C 0.37807(7) 1.4256(2) -0.01973(12) 0.0404(5) Uani 1 1 d . . .
H17 H 0.3692 1.4947 -0.0501 0.048 Uiso 1 1 calc R U .
C18 C 0.40167(7) 1.4620(2) 0.03554(12) 0.0407(5) Uani 1 1 d . . .
H18 H 0.4091 1.5557 0.0427 0.049 Uiso 1 1 calc R U .
C19 C 0.41462(7) 1.3626(2) 0.08054(11) 0.0369(5) Uani 1 1 d . . .
H19 H 0.4309 1.3877 0.1185 0.044 Uiso 1 1 calc R U .
C20 C 0.40350(6) 1.2261(2) 0.06944(10) 0.0310(4) Uani 1 1 d . . .
C21 C 0.33460(6) 0.9892(2) 0.02082(9) 0.0281(4) Uani 1 1 d . . .
C22 C 0.29803(6) 1.0616(2) 0.00664(11) 0.0356(5) Uani 1 1 d . . .
H22 H 0.2988 1.1468 -0.0160 0.043 Uiso 1 1 calc R U .
C23 C 0.26062(6) 1.0101(2) 0.02535(11) 0.0355(5) Uani 1 1 d . . .
H23 H 0.2361 1.0613 0.0156 0.043 Uiso 1 1 calc R U .
C24 C 0.25810(6) 0.8857(2) 0.05798(9) 0.0295(4) Uani 1 1 d . . .
C25 C 0.29470(6) 0.8138(2) 0.07123(10) 0.0315(4) Uani 1 1 d . . .
H25 H 0.2938 0.7282 0.0934 0.038 Uiso 1 1 calc R U .
C26 C 0.33221(6) 0.8635(2) 0.05307(10) 0.0308(4) Uani 1 1 d . . .
H26 H 0.3567 0.8116 0.0626 0.037 Uiso 1 1 calc R U .
C27 C 0.21765(6) 0.8289(2) 0.07871(10) 0.0337(5) Uani 1 1 d . . .
H27A H 0.1947 0.8806 0.0562 0.040 Uiso 1 1 calc R U .
H27B H 0.2153 0.7314 0.0649 0.040 Uiso 1 1 calc R U .
C28 C 0.21382(7) 0.9742(2) 0.17097(11) 0.0367(5) Uani 1 1 d . . .
H28A H 0.1925 1.0301 0.1467 0.044 Uiso 1 1 calc R U .
H28B H 0.2412 1.0164 0.1651 0.044 Uiso 1 1 calc R U .
C29 C 0.20523(7) 0.9701(2) 0.24205(10) 0.0320(4) Uani 1 1 d . . .
C30 C 0.16933(7) 1.0316(2) 0.26269(11) 0.0370(5) Uani 1 1 d . . .
H30 H 0.1507 1.0748 0.2318 0.044 Uiso 1 1 calc R U .
C31 C 0.16039(7) 1.0305(2) 0.32757(12) 0.0390(5) Uani 1 1 d . . .
H31 H 0.1362 1.0746 0.3413 0.047 Uiso 1 1 calc R U .
C32 C 0.18701(7) 0.9649(3) 0.37216(11) 0.0408(5) Uani 1 1 d . . .
H32 H 0.1808 0.9622 0.4167 0.049 Uiso 1 1 calc R U .
C33 C 0.22265(7) 0.9031(3) 0.35234(11) 0.0385(5) Uani 1 1 d . . .
H33 H 0.2408 0.8585 0.3835 0.046 Uiso 1 1 calc R U .
C34 C 0.23237(6) 0.9053(2) 0.28735(10) 0.0317(4) Uani 1 1 d . . .
C35 C 0.27103(6) 0.8333(2) 0.26687(10) 0.0350(5) Uani 1 1 d . . .
H35A H 0.2638 0.7380 0.2532 0.042 Uiso 1 1 calc R U .
H35B H 0.2815 0.8819 0.2289 0.042 Uiso 1 1 calc R U .
C36 C 0.32347(7) 0.9577(2) 0.32677(10) 0.0345(5) Uani 1 1 d . . .
H36A H 0.3420 0.9526 0.3666 0.041 Uiso 1 1 calc R U .
H36B H 0.3025 1.0297 0.3337 0.041 Uiso 1 1 calc R U .
C37 C 0.34857(6) 0.9994(2) 0.27031(9) 0.0300(4) Uani 1 1 d . . .
C38 C 0.34749(7) 1.1325(2) 0.24669(11) 0.0400(5) Uani 1 1 d . . .
H38 H 0.3304 1.1987 0.2661 0.048 Uiso 1 1 calc R U .
C39 C 0.37082(8) 1.1721(2) 0.19516(11) 0.0405(5) Uani 1 1 d . . .
H39 H 0.3699 1.2649 0.1805 0.049 Uiso 1 1 calc R U .
C40 C 0.39539(6) 1.0777(2) 0.16510(9) 0.0280(4) Uani 1 1 d . . .
C41 C 0.39711(6) 0.9428(2) 0.18911(10) 0.0309(4) Uani 1 1 d . . .
H41 H 0.4142 0.8766 0.1698 0.037 Uiso 1 1 calc R U .
C42 C 0.37404(6) 0.9056(2) 0.24074(10) 0.0306(4) Uani 1 1 d . . .
H42 H 0.3756 0.8136 0.2565 0.037 Uiso 1 1 calc R U .
H43A H 0.5040 0.2739 -0.2878 0.126 Uiso 0.5 1 calc R U P

loop_
_atom_site_aniso_label
_atom_site_aniso_U_11
_atom_site_aniso_U_22
_atom_site_aniso_U_33
_atom_site_aniso_U_23
_atom_site_aniso_U_13
_atom_site_aniso_U_12
O1 0.0380(8) 0.0335(8) 0.0287(7) -0.0024(6) 0.0072(6) -0.0050(6)
O2 0.0348(8) 0.0373(8) 0.0352(8) 0.0031(6) 0.0041(6) -0.0005(6)
N1 0.0245(8) 0.0296(9) 0.0374(9) 0.0066(7) 0.0036(7) 0.0045(7)
N2 0.0293(8) 0.0307(9) 0.0325(9) 0.0048(7) 0.0064(7) 0.0045(7)
C1 0.0232(9) 0.0306(10) 0.0350(10) 0.0087(8) 0.0064(8) 0.0036(8)
C2 0.0317(10) 0.0295(10) 0.0355(11) 0.0073(8) 0.0089(8) 0.0017(8)
C3 0.0406(12) 0.0368(12) 0.0410(12) 0.0047(9) 0.0049(10) 0.0020(9)
C4 0.0594(16) 0.0421(13) 0.0440(13) -0.0040(10) 0.0071(11) -0.0039(11)
C5 0.0571(15) 0.0405(13) 0.0536(15) -0.0062(11) 0.0187(12) 0.0037(11)
C6 0.0399(12) 0.0399(12) 0.0516(14) 0.0033(10) 0.0167(10) 0.0082(10)
C7 0.0311(10) 0.0329(11) 0.0395(11) 0.0081(9) 0.0145(9) 0.0028(8)
C8 0.0267(10) 0.0403(11) 0.0365(11) 0.0124(9) 0.0115(8) 0.0062(8)
C9 0.0337(11) 0.0568(15) 0.0455(13) 0.0121(11) 0.0145(10) 0.0168(10)
C10 0.0288(11) 0.082(2) 0.0453(13) 0.0154(13) 0.0053(10) 0.0177(12)
C11 0.0327(12) 0.0716(17) 0.0422(13) 0.0099(12) 0.0000(10) 0.0058(11)
C12 0.0313(11) 0.0512(13) 0.0372(11) 0.0074(10) 0.0023(9) 0.0037(10)
C13 0.0259(10) 0.0377(11) 0.0329(10) 0.0111(9) 0.0070(8) 0.0036(8)
C14 0.0258(9) 0.0315(10) 0.0322(10) 0.0079(8) 0.0084(8) 0.0039(8)
C15 0.0233(9) 0.0308(10) 0.0385(11) 0.0079(8) 0.0096(8) 0.0037(8)
C16 0.0281(10) 0.0383(11) 0.0427(12) 0.0131(9) 0.0077(9) 0.0058(9)
C17 0.0336(11) 0.0360(12) 0.0530(14) 0.0181(10) 0.0154(10) 0.0083(9)
C18 0.0395(12) 0.0281(11) 0.0565(14) 0.0068(10) 0.0217(11) 0.0004(9)
C19 0.0335(11) 0.0351(11) 0.0435(12) 0.0014(9) 0.0134(9) -0.0002(9)
C20 0.0271(9) 0.0317(10) 0.0351(10) 0.0069(8) 0.0110(8) 0.0035(8)
C21 0.0251(9) 0.0322(10) 0.0270(9) 0.0013(8) 0.0012(7) 0.0014(8)
C22 0.0294(10) 0.0365(11) 0.0410(11) 0.0118(9) 0.0024(9) 0.0050(9)
C23 0.0262(10) 0.0416(12) 0.0387(11) 0.0065(9) 0.0016(8) 0.0073(9)
C24 0.0278(10) 0.0366(11) 0.0239(9) -0.0024(8) 0.0009(7) -0.0013(8)
C25 0.0324(10) 0.0308(10) 0.0310(10) 0.0048(8) 0.0009(8) -0.0017(8)
C26 0.0269(10) 0.0312(10) 0.0342(10) 0.0037(8) -0.0002(8) 0.0046(8)
C27 0.0303(10) 0.0430(12) 0.0277(10) -0.0035(9) 0.0024(8) -0.0043(9)
C28 0.0451(12) 0.0301(11) 0.0353(11) 0.0007(9) 0.0075(9) 0.0000(9)
C29 0.0378(11) 0.0247(10) 0.0342(10) -0.0031(8) 0.0085(9) -0.0047(8)
C30 0.0378(11) 0.0296(11) 0.0442(12) -0.0022(9) 0.0071(9) -0.0004(9)
C31 0.0354(11) 0.0355(11) 0.0475(13) -0.0090(10) 0.0133(10) -0.0053(9)
C32 0.0382(12) 0.0504(13) 0.0348(11) -0.0114(10) 0.0117(9) -0.0112(10)
C33 0.0355(11) 0.0486(13) 0.0318(11) -0.0040(9) 0.0047(9) -0.0068(10)
C34 0.0320(10) 0.0294(10) 0.0343(10) -0.0062(8) 0.0064(8) -0.0075(8)
C35 0.0324(11) 0.0383(11) 0.0344(11) -0.0057(9) 0.0037(8) -0.0018(9)
C36 0.0356(11) 0.0412(12) 0.0268(10) -0.0025(8) 0.0027(8) -0.0024(9)
C37 0.0267(9) 0.0360(11) 0.0271(9) -0.0007(8) -0.0007(8) 0.0001(8)
C38 0.0481(13) 0.0358(12) 0.0374(11) 0.0020(9) 0.0128(10) 0.0127(10)
C39 0.0510(13) 0.0308(11) 0.0410(12) 0.0079(9) 0.0134(10) 0.0108(10)
C40 0.0258(9) 0.0306(10) 0.0276(9) 0.0030(8) 0.0007(7) 0.0002(8)
C41 0.0293(10) 0.0302(10) 0.0334(10) -0.0002(8) 0.0042(8) 0.0039(8)
C42 0.0316(10) 0.0281(10) 0.0322(10) 0.0028(8) 0.0010(8) -0.0010(8)

loop_
_atom_type_symbol
_atom_type_description
_atom_type_scat_dispersion_real
_atom_type_scat_dispersion_imag
_atom_type_scat_source
C C 0.0181 0.0091 'International Tables Vol C Tables 4.2.6.8 and 6.1.1.4'
H H 0.0000 0.0000 'International Tables Vol C Tables 4.2.6.8 and 6.1.1.4'
N N 0.0311 0.0180 'International Tables Vol C Tables 4.2.6.8 and 6.1.1.4'
O O 0.0492 0.0322 'International Tables Vol C Tables 4.2.6.8 and 6.1.1.4'
Cl Cl 0.3639 0.7018 'International Tables Vol C Tables 4.2.6.8 and 6.1.1.4'

loop_
_geom_angle_atom_site_label_1
_geom_angle_atom_site_label_2
_geom_angle_atom_site_label_3
_geom_angle
C28 O1 C27 112.68(16)
C36 O2 C35 112.45(16)
C15 N1 C1 110.72(16)
C21 N1 C1 118.14(16)
C21 N1 C15 116.71(16)
C14 N2 C20 109.59(16)
C40 N2 C14 116.25(16)
C40 N2 C20 118.70(15)
C2 C1 N1 120.80(19)
C14 C1 N1 117.84(18)
C14 C1 C2 121.16(18)
C3 C2 C1 121.89(19)
C3 C2 C7 119.8(2)
C7 C2 C1 118.3(2)
C2 C3 H3 119.6
C4 C3 C2 120.8(2)
C4 C3 H3 119.6
C3 C4 H4 120.2
C3 C4 C5 119.7(2)
C5 C4 H4 120.2
C4 C5 H5 119.8
C6 C5 C4 120.4(2)
C6 C5 H5 119.8
C5 C6 H6 119.2
C5 C6 C7 121.6(2)
C7 C6 H6 119.2
C2 C7 C8 120.10(19)
C6 C7 C2 117.7(2)
C6 C7 C8 122.1(2)
C9 C8 C7 123.4(2)
C9 C8 C13 117.2(2)
C13 C8 C7 119.40(18)
C8 C9 H9 119.4
C10 C9 C8 121.2(2)
C10 C9 H9 119.4
C9 C10 H10 119.5
C9 C10 C11 121.0(2)
C11 C10 H10 119.5
C10 C11 H11 120.2
C12 C11 C10 119.6(2)
C12 C11 H11 120.2
C11 C12 H12 119.8
C11 C12 C13 120.4(2)
C13 C12 H12 119.8
C8 C13 C14 118.5(2)
C12 C13 C8 120.61(19)
C12 C13 C14 120.9(2)
C1 C14 N2 118.21(18)
C1 C14 C13 122.44(19)
C13 C14 N2 119.23(19)
C16 C15 N1 122.6(2)
C20 C15 N1 117.12(18)
C20 C15 C16 120.1(2)
C15 C16 H16 120.4
C17 C16 C15 119.1(2)
C17 C16 H16 120.4
C16 C17 H17 119.7
C18 C17 C16 120.6(2)
C18 C17 H17 119.7
C17 C18 H18 119.8
C17 C18 C19 120.4(2)
C19 C18 H18 119.8
C18 C19 H19 120.4
C18 C19 C20 119.2(2)
C20 C19 H19 120.4
C15 C20 N2 117.26(19)
C19 C20 N2 121.9(2)
C19 C20 C15 120.56(19)
C22 C21 N1 120.32(18)
C26 C21 N1 121.50(17)
C26 C21 C22 118.18(18)
C21 C22 H22 119.8
C23 C22 C21 120.38(19)
C23 C22 H22 119.8
C22 C23 H23 119.2
C22 C23 C24 121.69(19)
C24 C23 H23 119.2
C23 C24 C25 117.37(18)
C23 C24 C27 122.13(19)
C25 C24 C27 120.49(19)
C24 C25 H25 119.1
C26 C25 C24 121.77(19)
C26 C25 H25 119.1
C21 C26 H26 119.7
C25 C26 C21 120.60(18)
C25 C26 H26 119.7
O1 C27 C24 113.58(16)
O1 C27 H27A 108.9
O1 C27 H27B 108.9
C24 C27 H27A 108.9
C24 C27 H27B 108.9
H27A C27 H27B 107.7
O1 C28 H28A 110.1
O1 C28 H28B 110.1
O1 C28 C29 107.91(16)
H28A C28 H28B 108.4
C29 C28 H28A 110.1
C29 C28 H28B 110.1
C30 C29 C28 119.2(2)
C30 C29 C34 119.6(2)
C34 C29 C28 121.28(19)
C29 C30 H30 119.5
C31 C30 C29 121.0(2)
C31 C30 H30 119.5
C30 C31 H31 120.3
C32 C31 C30 119.4(2)
C32 C31 H31 120.3
C31 C32 H32 119.9
C31 C32 C33 120.3(2)
C33 C32 H32 119.9
C32 C33 H33 119.5
C32 C33 C34 120.9(2)
C34 C33 H33 119.5
C29 C34 C35 121.40(18)
C33 C34 C29 118.9(2)
C33 C34 C35 119.7(2)
O2 C35 C34 113.02(17)
O2 C35 H35A 109.0
O2 C35 H35B 109.0
C34 C35 H35A 109.0
C34 C35 H35B 109.0
H35A C35 H35B 107.8
O2 C36 H36A 108.9
O2 C36 H36B 108.9
O2 C36 C37 113.28(17)
H36A C36 H36B 107.7
C37 C36 H36A 108.9
C37 C36 H36B 108.9
C38 C37 C36 121.20(19)
C38 C37 C42 117.48(19)
C42 C37 C36 121.32(19)
C37 C38 H38 119.2
C37 C38 C39 121.6(2)
C39 C38 H38 119.2
C38 C39 H39 119.7
C40 C39 C38 120.7(2)
C40 C39 H39 119.7
C39 C40 N2 121.08(18)
C39 C40 C41 118.29(18)
C41 C40 N2 120.64(18)
C40 C41 H41 119.9
C42 C41 C40 120.28(19)
C42 C41 H41 119.9
C37 C42 H42 119.1
C41 C42 C37 121.71(19)
C41 C42 H42 119.1

loop_
_geom_bond_atom_site_label_1
_geom_bond_atom_site_label_2
_geom_bond_distance
O1 C27 1.432(2)
O1 C28 1.422(3)
O2 C35 1.429(3)
O2 C36 1.427(3)
N1 C1 1.443(2)
N1 C15 1.440(3)
N1 C21 1.430(3)
N2 C14 1.436(3)
N2 C20 1.437(3)
N2 C40 1.430(2)
C1 C2 1.438(3)
C1 C14 1.350(3)
C2 C3 1.409(3)
C2 C7 1.422(3)
C3 H3 0.9500
C3 C4 1.375(3)
C4 H4 0.9500
C4 C5 1.400(4)
C5 H5 0.9500
C5 C6 1.374(4)
C6 H6 0.9500
C6 C7 1.408(3)
C7 C8 1.457(3)
C8 C9 1.411(3)
C8 C13 1.415(3)
C9 H9 0.9500
C9 C10 1.377(4)
C10 H10 0.9500
C10 C11 1.391(4)
C11 H11 0.9500
C11 C12 1.370(3)
C12 H12 0.9500
C12 C13 1.410(3)
C13 C14 1.434(3)
C15 C16 1.391(3)
C15 C20 1.390(3)
C16 H16 0.9500
C16 C17 1.389(3)
C17 H17 0.9500
C17 C18 1.382(4)
C18 H18 0.9500
C18 C19 1.387(3)
C19 H19 0.9500
C19 C20 1.389(3)
C21 C22 1.394(3)
C21 C26 1.393(3)
C22 H22 0.9500
C22 C23 1.385(3)
C23 H23 0.9500
C23 C24 1.386(3)
C24 C25 1.389(3)
C24 C27 1.504(3)
C25 H25 0.9500
C25 C26 1.378(3)
C26 H26 0.9500
C27 H27A 0.9900
C27 H27B 0.9900
C28 H28A 0.9900
C28 H28B 0.9900
C28 C29 1.507(3)
C29 C30 1.394(3)
C29 C34 1.396(3)
C30 H30 0.9500
C30 C31 1.384(3)
C31 H31 0.9500
C31 C32 1.380(4)
C32 H32 0.9500
C32 C33 1.382(3)
C33 H33 0.9500
C33 C34 1.393(3)
C34 C35 1.514(3)
C35 H35A 0.9900
C35 H35B 0.9900
C36 H36A 0.9900
C36 H36B 0.9900
C36 C37 1.511(3)
C37 C38 1.380(3)
C37 C42 1.391(3)
C38 H38 0.9500
C38 C39 1.391(3)
C39 H39 0.9500
C39 C40 1.382(3)
C40 C41 1.399(3)
C41 H41 0.9500
C41 C42 1.381(3)
C42 H42 0.9500
